data_2223896
loop_
_publ_author_name
'Zhang, Yong'
'Qu, Yuan'
'Liu, Ting'

_publ_section_title
;
 Diethyl 2,2'-[(5-dimethylamino-1-naphthyl)sulfonylimino]diacetate
;
_journal_coeditor_code LH2912
_journal_issue 11
_journal_name_full 'Acta Crystallographica Section E'
_journal_page_first o2752
_journal_paper_doi 10.1107/S1600536809041476
_journal_volume 65
_journal_year 2009
_chemical_formula_iupac 'C20 H26 N2 O6 S'
_chemical_formula_moiety 'C20 H26 N2 O6 S'
_chemical_formula_sum 'C20 H26 N2 O6 S'
_chemical_formula_weight 422.49
_chemical_name_systematic
;
Diethyl 2,2'-[(5-dimethylamino-1-naphthyl)sulfonylimino]diacetate
;
_space_group_IT_number 14
_symmetry_cell_setting monoclinic
_symmetry_space_group_name_Hall '-P 2ybc'
_symmetry_space_group_name_H-M 'P 1 21/c 1'
_atom_sites_solution_hydrogens geom
_atom_sites_solution_primary direct
_atom_sites_solution_secondary difmap
_audit_creation_method SHELXL-97
_cell_angle_alpha 90.00
_cell_angle_beta 93.5300(10)
_cell_angle_gamma 90.00
_cell_formula_units_Z 4
_cell_length_a 13.1266(9)
_cell_length_b 8.4592(5)
_cell_length_c 19.3206(12)
_cell_measurement_reflns_used 7099
_cell_measurement_temperature 298(2)
_cell_measurement_theta_max 27.83
_cell_measurement_theta_min 2.41
_cell_volume 2141.3(2)
_computing_cell_refinement 'SAINT-Plus (Bruker, 2007)'
_computing_data_collection 'SMART (Bruker, 2007)'
_computing_data_reduction 'SAINT-Plus (Bruker, 2007)'
_computing_molecular_graphics 'PLATON (Spek, 2009)'
_computing_publication_material 'SHELXTL (Sheldrick, 2008)'
_computing_structure_refinement 'SHELXL97 (Sheldrick, 2008)'
_computing_structure_solution 'SHELXS97 (Sheldrick, 2008)'
_diffrn_ambient_temperature 298(2)
_diffrn_measured_fraction_theta_full 0.999
_diffrn_measured_fraction_theta_max 0.999
_diffrn_measurement_device_type 'Bruker SMART CCD'
_diffrn_measurement_method '\f and \w'
_diffrn_radiation_monochromator graphite
_diffrn_radiation_source 'fine-focus sealed tube'
_diffrn_radiation_type MoK\a
_diffrn_radiation_wavelength 0.71073
_diffrn_reflns_av_R_equivalents 0.0402
_diffrn_reflns_av_sigmaI/netI 0.0281
_diffrn_reflns_limit_h_max 16
_diffrn_reflns_limit_h_min -15
_diffrn_reflns_limit_k_max 10
_diffrn_reflns_limit_k_min -10
_diffrn_reflns_limit_l_max 23
_diffrn_reflns_limit_l_min -23
_diffrn_reflns_number 16359
_diffrn_reflns_theta_full 26.00
_diffrn_reflns_theta_max 26.00
_diffrn_reflns_theta_min 2.54
_exptl_absorpt_coefficient_mu 0.189
_exptl_absorpt_correction_T_max 0.9813
_exptl_absorpt_correction_T_min 0.9704
_exptl_absorpt_correction_type multi-scan
_exptl_absorpt_process_details '(SADABS; Sheldrick, 1996)'
_exptl_crystal_colour yellow
_exptl_crystal_density_diffrn 1.311
_exptl_crystal_density_method 'not measured'
_exptl_crystal_description block
_exptl_crystal_F_000 896
_exptl_crystal_size_max 0.20
_exptl_crystal_size_mid 0.20
_exptl_crystal_size_min 0.20
_refine_diff_density_max 0.347
_refine_diff_density_min -0.273
_refine_ls_extinction_method none
_refine_ls_goodness_of_fit_ref 1.052
_refine_ls_hydrogen_treatment constr
_refine_ls_matrix_type full
_refine_ls_number_parameters 306
_refine_ls_number_reflns 4201
_refine_ls_number_restraints 12
_refine_ls_restrained_S_all 1.073
_refine_ls_R_factor_all 0.0590
_refine_ls_R_factor_gt 0.0527
_refine_ls_shift/su_max 0.000
_refine_ls_shift/su_mean 0.000
_refine_ls_structure_factor_coef Fsqd
_refine_ls_weighting_details 'calc w=1/[\s^2^(Fo^2^)+(0.0753P)^2^+0.7093P] where P=(Fo^2^+2Fc^2^)/3'
_refine_ls_weighting_scheme calc
_refine_ls_wR_factor_gt 0.1403
_refine_ls_wR_factor_ref 0.1451
_reflns_number_gt 3705
_reflns_number_total 4201
_reflns_threshold_expression I>2\s(I)
_cod_data_source_file lh2912.cif
_cod_data_source_block I
_cod_depositor_comments
;
The following automatic conversions were performed:
'_symmetry_cell_setting' value 'Monoclinic' changed to 'monoclinic'
according to '/home/saulius/struct/CIF-dictionaries/cif_core.dic'
dictionary named 'cif_core.dic' version 2.4.1 from 2010-06-29.

Automatic conversion script
Id: cif_fix_enum 1527 2010-12-29 10:47:43Z saulius 

The following automatic conversions were performed:

'_symmetry_cell_setting' value 'Monoclinic' changed to 'monoclinic'
according to /home/saulius/struct/CIF-dictionaries/cif_core.dic
dictionary named 'cif_core.dic' version 2.4.1 from 2010-06-29.

Automatic conversion script
Id: cif_fix_values 1715 2011-07-08 13:25:40Z adriana 
;
_cod_original_sg_symbol_H-M 'P 21/c'
_cod_database_code 2223896
_cod_database_fobs_code 2223896

loop_
_symmetry_equiv_pos_as_xyz
'x, y, z'
'-x, y+1/2, -z+1/2'
'-x, -y, -z'
'x, -y-1/2, z-1/2'

loop_
_atom_site_type_symbol
_atom_site_label
_atom_site_fract_x
_atom_site_fract_y
_atom_site_fract_z
_atom_site_U_iso_or_equiv
_atom_site_adp_type
_atom_site_calc_flag
_atom_site_refinement_flags
_atom_site_occupancy
_atom_site_disorder_assembly
_atom_site_disorder_group
C C1 0.95264(17) 0.5912(3) 0.37909(11) 0.0578(5) Uani d . 1 . .
C C2 1.02352(18) 0.4871(3) 0.35796(14) 0.0715(7) Uani d . 1 . .
H H2 1.0911 0.4969 0.3750 0.086 Uiso calc R 1 . .
C C3 0.99669(18) 0.3659(3) 0.31122(15) 0.0737(7) Uani d . 1 . .
H H3 1.0466 0.2959 0.2981 0.088 Uiso calc R 1 . .
C C4 0.89929(16) 0.3482(3) 0.28453(13) 0.0622(6) Uani d . 1 . .
H H4 0.8836 0.2689 0.2523 0.075 Uiso calc R 1 . .
C C5 0.82149(15) 0.4499(2) 0.30558(10) 0.0466(4) Uani d . 1 . .
C C6 0.71621(15) 0.4373(2) 0.28232(10) 0.0446(4) Uani d . 1 . .
C C7 0.64297(16) 0.5326(2) 0.30780(11) 0.0522(5) Uani d . 1 . .
H H7 0.5752 0.5227 0.2912 0.063 Uiso calc R 1 . .
C C8 0.67007(17) 0.6443(3) 0.35867(12) 0.0588(5) Uani d . 1 . .
H H8 0.6200 0.7065 0.3771 0.071 Uiso calc R 1 . .
C C9 0.76932(17) 0.6628(3) 0.38138(12) 0.0575(5) Uani d . 1 . .
H H9 0.7861 0.7382 0.4153 0.069 Uiso calc R 1 . .
C C10 0.84776(15) 0.5708(2) 0.35492(10) 0.0490(5) Uani d . 1 . .
C C11 0.9684(3) 0.8725(4) 0.39713(18) 0.0941(10) Uani d . 1 . .
H H11A 1.0269 0.8936 0.3712 0.141 Uiso calc R 1 . .
H H11B 0.9651 0.9487 0.4337 0.141 Uiso calc R 1 . .
H H11C 0.9076 0.8794 0.3669 0.141 Uiso calc R 1 . .
C C12 1.0732(2) 0.6972(5) 0.46859(16) 0.0957(10) Uani d . 1 . .
H H12A 1.0791 0.5906 0.4854 0.144 Uiso calc R 1 . .
H H12B 1.0742 0.7688 0.5072 0.144 Uiso calc R 1 . .
H H12C 1.1293 0.7203 0.4406 0.144 Uiso calc R 1 . .
C C13 0.59995(17) 0.1130(3) 0.32052(11) 0.0548(5) Uani d . 1 . .
H H13A 0.5668 0.0108 0.3159 0.066 Uiso calc R 1 . .
H H13B 0.5478 0.1937 0.3136 0.066 Uiso calc R 1 . .
C C14 0.64919(19) 0.1283(3) 0.39272(12) 0.0588(5) Uani d . 1 A .
C C15 0.6061(8) 0.1733(7) 0.5102(2) 0.0874(19) Uani d PD 0.857(16) A 1
H H15A 0.6740 0.1337 0.5230 0.105 Uiso calc PR 0.857(16) A 1
H H15B 0.5583 0.1241 0.5399 0.105 Uiso calc PR 0.857(16) A 1
C C16 0.6032(10) 0.3472(8) 0.5176(3) 0.149(4) Uani d PD 0.857(16) A 1
H H16A 0.6565 0.3935 0.4925 0.223 Uiso calc PR 0.857(16) A 1
H H16B 0.6128 0.3748 0.5658 0.223 Uiso calc PR 0.857(16) A 1
H H16C 0.5383 0.3861 0.4994 0.223 Uiso calc PR 0.857(16) A 1
C C17 0.73411(17) -0.0060(3) 0.24933(12) 0.0552(5) Uani d . 1 . .
H H17A 0.7484 -0.0699 0.2905 0.066 Uiso calc R 1 . .
H H17B 0.7988 0.0315 0.2339 0.066 Uiso calc R 1 . .
C C18 0.68302(16) -0.1075(2) 0.19336(11) 0.0520(5) Uani d . 1 B .
C C19 0.7087(7) -0.2942(12) 0.1072(5) 0.073(3) Uani d PD 0.517(14) B 1
H H19A 0.6722 -0.2204 0.0762 0.088 Uiso calc PR 0.517(14) B 1
H H19B 0.6624 -0.3784 0.1185 0.088 Uiso calc PR 0.517(14) B 1
C C20 0.8001(6) -0.3609(15) 0.0734(5) 0.100(3) Uani d PD 0.517(14) B 1
H H20A 0.8432 -0.2759 0.0600 0.150 Uiso calc PR 0.517(14) B 1
H H20B 0.7776 -0.4207 0.0331 0.150 Uiso calc PR 0.517(14) B 1
H H20C 0.8378 -0.4285 0.1057 0.150 Uiso calc PR 0.517(14) B 1
C C15' 0.626(2) 0.223(5) 0.4978(12) 0.069(9) Uani d PD 0.143(16) A 2
H H15C 0.6659 0.3117 0.4825 0.083 Uiso calc PR 0.143(16) A 2
H H15D 0.6711 0.1531 0.5253 0.083 Uiso calc PR 0.143(16) A 2
C C16' 0.539(3) 0.281(6) 0.5403(16) 0.122(14) Uani d PD 0.143(16) A 2
H H16D 0.5088 0.3735 0.5189 0.182 Uiso calc PR 0.143(16) A 2
H H16E 0.5652 0.3060 0.5864 0.182 Uiso calc PR 0.143(16) A 2
H H16F 0.4883 0.1993 0.5421 0.182 Uiso calc PR 0.143(16) A 2
C C19' 0.7221(11) -0.3420(9) 0.1268(4) 0.069(3) Uani d PD 0.483(14) B 2
H H19C 0.6507 -0.3697 0.1290 0.083 Uiso calc PR 0.483(14) B 2
H H19D 0.7638 -0.4342 0.1382 0.083 Uiso calc PR 0.483(14) B 2
C C20' 0.7438(12) -0.2768(12) 0.0564(4) 0.101(4) Uani d PD 0.483(14) B 2
H H20D 0.7039 -0.1831 0.0474 0.152 Uiso calc PR 0.483(14) B 2
H H20E 0.7263 -0.3544 0.0215 0.152 Uiso calc PR 0.483(14) B 2
H H20F 0.8150 -0.2515 0.0556 0.152 Uiso calc PR 0.483(14) B 2
N N1 0.97658(16) 0.7153(3) 0.42652(11) 0.0706(6) Uani d . 1 . .
N N2 0.67264(13) 0.1287(2) 0.26716(9) 0.0524(4) Uani d . 1 . .
O O1 0.74296(13) 0.2660(2) 0.16995(8) 0.0631(4) Uani d . 1 . .
O O2 0.56924(12) 0.3303(2) 0.20057(8) 0.0635(4) Uani d . 1 . .
O O3 0.73809(15) 0.1308(3) 0.40732(10) 0.0988(7) Uani d . 1 . .
O O4 0.57813(15) 0.1376(3) 0.43757(9) 0.0934(7) Uani d D 1 . .
O O5 0.59653(12) -0.0973(2) 0.17180(10) 0.0751(5) Uani d . 1 . .
O O6 0.74949(13) -0.2111(2) 0.17216(11) 0.0783(6) Uani d D 1 . .
S S1 0.67202(4) 0.28980(6) 0.22222(3) 0.04759(18) Uani d . 1 . .

loop_
_atom_site_aniso_label
_atom_site_aniso_U_11
_atom_site_aniso_U_22
_atom_site_aniso_U_33
_atom_site_aniso_U_12
_atom_site_aniso_U_13
_atom_site_aniso_U_23
C1 0.0469(12) 0.0728(14) 0.0531(12) -0.0099(10) -0.0019(9) 0.0004(10)
C2 0.0377(12) 0.0952(19) 0.0807(17) -0.0057(12) -0.0047(11) -0.0049(14)
C3 0.0409(12) 0.0834(18) 0.0969(19) 0.0088(12) 0.0039(12) -0.0136(15)
C4 0.0439(12) 0.0645(13) 0.0783(15) 0.0032(10) 0.0028(10) -0.0126(12)
C5 0.0390(10) 0.0492(10) 0.0516(11) -0.0017(8) 0.0024(8) 0.0026(9)
C6 0.0416(10) 0.0439(10) 0.0479(10) -0.0013(8) -0.0012(8) 0.0002(8)
C7 0.0409(11) 0.0525(11) 0.0625(12) 0.0024(9) -0.0020(9) -0.0013(10)
C8 0.0492(12) 0.0585(12) 0.0691(14) 0.0070(10) 0.0073(10) -0.0115(11)
C9 0.0574(13) 0.0585(12) 0.0567(12) -0.0042(10) 0.0027(10) -0.0115(10)
C10 0.0433(11) 0.0553(11) 0.0481(11) -0.0033(9) -0.0003(8) 0.0032(9)
C11 0.094(2) 0.086(2) 0.100(2) -0.0227(17) -0.0109(18) -0.0207(18)
C12 0.0681(18) 0.139(3) 0.0770(18) -0.0235(18) -0.0197(14) -0.0136(18)
C13 0.0504(12) 0.0551(12) 0.0586(12) -0.0068(9) 0.0010(9) -0.0018(10)
C14 0.0591(14) 0.0581(13) 0.0587(13) 0.0007(11) 0.0002(11) -0.0021(10)
C15 0.106(4) 0.108(4) 0.048(2) 0.013(3) 0.008(2) 0.010(2)
C16 0.252(12) 0.115(4) 0.075(3) 0.068(5) -0.026(4) -0.014(3)
C17 0.0509(12) 0.0492(11) 0.0642(13) 0.0078(9) -0.0064(10) -0.0050(9)
C18 0.0450(12) 0.0507(11) 0.0612(12) -0.0067(9) 0.0104(9) -0.0046(9)
C19 0.070(4) 0.055(5) 0.093(7) 0.002(4) -0.003(5) -0.027(5)
C20 0.091(5) 0.108(7) 0.103(5) 0.003(4) 0.019(4) -0.038(5)
C15' 0.078(16) 0.09(2) 0.044(12) 0.002(13) 0.007(11) 0.002(13)
C16' 0.11(3) 0.13(3) 0.12(2) 0.04(2) -0.006(19) 0.01(2)
C19' 0.092(7) 0.044(4) 0.074(4) -0.011(4) 0.018(4) -0.005(3)
C20' 0.153(11) 0.085(6) 0.067(4) -0.032(6) 0.025(5) -0.010(4)
N1 0.0575(12) 0.0899(16) 0.0630(12) -0.0152(11) -0.0086(9) -0.0105(11)
N2 0.0545(10) 0.0458(9) 0.0570(10) 0.0032(8) 0.0041(8) -0.0042(8)
O1 0.0666(10) 0.0730(10) 0.0499(8) 0.0011(8) 0.0046(7) -0.0043(7)
O2 0.0521(9) 0.0667(9) 0.0688(10) 0.0086(7) -0.0194(7) -0.0052(8)
O3 0.0622(12) 0.161(2) 0.0711(12) 0.0146(13) -0.0128(9) -0.0102(13)
O4 0.0767(13) 0.1434(19) 0.0607(11) -0.0036(13) 0.0095(9) -0.0127(12)
O5 0.0455(9) 0.0878(12) 0.0910(12) -0.0035(8) -0.0051(8) -0.0257(10)
O6 0.0566(10) 0.0703(11) 0.1090(14) -0.0017(8) 0.0126(9) -0.0396(10)
S1 0.0445(3) 0.0501(3) 0.0474(3) 0.0023(2) -0.0045(2) -0.0020(2)

loop_
_atom_type_symbol
_atom_type_description
_atom_type_scat_dispersion_real
_atom_type_scat_dispersion_imag
_atom_type_scat_source
C C 0.0033 0.0016 'International Tables Vol C Tables 4.2.6.8 and 6.1.1.4'
H H 0.0000 0.0000 'International Tables Vol C Tables 4.2.6.8 and 6.1.1.4'
N N 0.0061 0.0033 'International Tables Vol C Tables 4.2.6.8 and 6.1.1.4'
O O 0.0106 0.0060 'International Tables Vol C Tables 4.2.6.8 and 6.1.1.4'
S S 0.1246 0.1234 'International Tables Vol C Tables 4.2.6.8 and 6.1.1.4'

loop_
_geom_angle_atom_site_label_1
_geom_angle_atom_site_label_2
_geom_angle_atom_site_label_3
_geom_angle_site_symmetry_1
_geom_angle_site_symmetry_3
_geom_angle
_geom_angle_publ_flag
C2 C1 N1 . . 123.0(2) ?
C2 C1 C10 . . 118.9(2) ?
N1 C1 C10 . . 118.0(2) ?
C1 C2 C3 . . 121.2(2) ?
C1 C2 H2 . . 119.4 ?
C3 C2 H2 . . 119.4 ?
C4 C3 C2 . . 121.4(2) ?
C4 C3 H3 . . 119.3 ?
C2 C3 H3 . . 119.3 ?
C3 C4 C5 . . 120.2(2) ?
C3 C4 H4 . . 119.9 ?
C5 C4 H4 . . 119.9 ?
C4 C5 C10 . . 118.66(19) ?
C4 C5 C6 . . 124.39(19) ?
C10 C5 C6 . . 116.92(18) ?
C7 C6 C5 . . 121.96(18) ?
C7 C6 S1 . . 116.10(15) ?
C5 C6 S1 . . 121.85(15) ?
C6 C7 C8 . . 119.89(19) ?
C6 C7 H7 . . 120.1 ?
C8 C7 H7 . . 120.1 ?
C9 C8 C7 . . 120.3(2) ?
C9 C8 H8 . . 119.9 ?
C7 C8 H8 . . 119.9 ?
C8 C9 C10 . . 121.7(2) ?
C8 C9 H9 . . 119.1 ?
C10 C9 H9 . . 119.1 ?
C9 C10 C5 . . 119.07(18) ?
C9 C10 C1 . . 121.5(2) ?
C5 C10 C1 . . 119.39(19) ?
N1 C11 H11A . . 109.5 ?
N1 C11 H11B . . 109.5 ?
H11A C11 H11B . . 109.5 ?
N1 C11 H11C . . 109.5 ?
H11A C11 H11C . . 109.5 ?
H11B C11 H11C . . 109.5 ?
N1 C12 H12A . . 109.5 ?
N1 C12 H12B . . 109.5 ?
H12A C12 H12B . . 109.5 ?
N1 C12 H12C . . 109.5 ?
H12A C12 H12C . . 109.5 ?
H12B C12 H12C . . 109.5 ?
N2 C13 C14 . . 112.71(18) ?
N2 C13 H13A . . 109.0 ?
C14 C13 H13A . . 109.0 ?
N2 C13 H13B . . 109.0 ?
C14 C13 H13B . . 109.0 ?
H13A C13 H13B . . 107.8 ?
O3 C14 O4 . . 124.8(2) ?
O3 C14 C13 . . 125.6(2) ?
O4 C14 C13 . . 109.5(2) ?
O4 C15 C16 . . 107.0(4) ?
O4 C15 H15A . . 110.3 ?
C16 C15 H15A . . 110.3 ?
O4 C15 H15B . . 110.3 ?
C16 C15 H15B . . 110.3 ?
H15A C15 H15B . . 108.6 ?
N2 C17 C18 . . 112.89(18) ?
N2 C17 H17A . . 109.0 ?
C18 C17 H17A . . 109.0 ?
N2 C17 H17B . . 109.0 ?
C18 C17 H17B . . 109.0 ?
H17A C17 H17B . . 107.8 ?
O5 C18 O6 . . 125.1(2) ?
O5 C18 C17 . . 125.7(2) ?
O6 C18 C17 . . 109.14(19) ?
O6 C19 C20 . . 106.4(6) ?
O6 C19 H19A . . 110.4 ?
C20 C19 H19A . . 110.4 ?
O6 C19 H19B . . 110.4 ?
C20 C19 H19B . . 110.4 ?
H19A C19 H19B . . 108.6 ?
O4 C15' C16' . . 106.3(13) ?
O4 C15' H15C . . 110.5 ?
C16' C15' H15C . . 110.5 ?
O4 C15' H15D . . 110.5 ?
C16' C15' H15D . . 110.5 ?
H15C C15' H15D . . 108.7 ?
C15' C16' H16D . . 109.5 ?
C15' C16' H16E . . 109.5 ?
H16D C16' H16E . . 109.5 ?
C15' C16' H16F . . 109.5 ?
H16D C16' H16F . . 109.5 ?
H16E C16' H16F . . 109.5 ?
O6 C19' C20' . . 102.3(6) ?
O6 C19' H19C . . 111.3 ?
C20' C19' H19C . . 111.3 ?
O6 C19' H19D . . 111.3 ?
C20' C19' H19D . . 111.3 ?
H19C C19' H19D . . 109.2 ?
C19' C20' H20D . . 109.5 ?
C19' C20' H20E . . 109.5 ?
H20D C20' H20E . . 109.5 ?
C19' C20' H20F . . 109.5 ?
H20D C20' H20F . . 109.5 ?
H20E C20' H20F . . 109.5 ?
C1 N1 C11 . . 114.8(2) ?
C1 N1 C12 . . 115.4(2) ?
C11 N1 C12 . . 110.7(2) ?
C17 N2 C13 . . 119.76(18) ?
C17 N2 S1 . . 121.31(15) ?
C13 N2 S1 . . 118.44(14) ?
C14 O4 C15 . . 120.0(4) ?
C14 O4 C15' . . 105.2(9) ?
C18 O6 C19' . . 123.6(6) ?
C18 O6 C19 . . 111.1(4) ?
O2 S1 O1 . . 118.12(10) ?
O2 S1 N2 . . 109.44(10) ?
O1 S1 N2 . . 106.18(9) ?
O2 S1 C6 . . 106.70(9) ?
O1 S1 C6 . . 111.09(10) ?
N2 S1 C6 . . 104.51(9) ?

loop_
_geom_bond_atom_site_label_1
_geom_bond_atom_site_label_2
_geom_bond_site_symmetry_2
_geom_bond_distance
_geom_bond_publ_flag
C1 C2 . 1.362(4) ?
C1 N1 . 1.416(3) ?
C1 C10 . 1.437(3) ?
C2 C3 . 1.397(4) ?
C2 H2 . 0.9300 ?
C3 C4 . 1.357(3) ?
C3 H3 . 0.9300 ?
C4 C5 . 1.414(3) ?
C4 H4 . 0.9300 ?
C5 C10 . 1.426(3) ?
C5 C6 . 1.431(3) ?
C6 C7 . 1.369(3) ?
C6 S1 . 1.777(2) ?
C7 C8 . 1.394(3) ?
C7 H7 . 0.9300 ?
C8 C9 . 1.358(3) ?
C8 H8 . 0.9300 ?
C9 C10 . 1.412(3) ?
C9 H9 . 0.9300 ?
C11 N1 . 1.447(4) ?
C11 H11A . 0.9600 ?
C11 H11B . 0.9600 ?
C11 H11C . 0.9600 ?
C12 N1 . 1.472(3) ?
C12 H12A . 0.9600 ?
C12 H12B . 0.9600 ?
C12 H12C . 0.9600 ?
C13 N2 . 1.453(3) ?
C13 C14 . 1.506(3) ?
C13 H13A . 0.9700 ?
C13 H13B . 0.9700 ?
C14 O3 . 1.184(3) ?
C14 O4 . 1.314(3) ?
C15 O4 . 1.460(5) ?
C15 C16 . 1.478(7) ?
C15 H15A . 0.9700 ?
C15 H15B . 0.9700 ?
C16 H16A . 0.9600 ?
C16 H16B . 0.9600 ?
C16 H16C . 0.9600 ?
C17 N2 . 1.450(3) ?
C17 C18 . 1.506(3) ?
C17 H17A . 0.9700 ?
C17 H17B . 0.9700 ?
C18 O5 . 1.188(3) ?
C18 O6 . 1.319(3) ?
C19 O6 . 1.509(7) ?
C19 C20 . 1.510(8) ?
C19 H19A . 0.9700 ?
C19 H19B . 0.9700 ?
C20 H20A . 0.9600 ?
C20 H20B . 0.9600 ?
C20 H20C . 0.9600 ?
C15' O4 . 1.477(10) ?
C15' C16' . 1.529(10) ?
C15' H15C . 0.9700 ?
C15' H15D . 0.9700 ?
C16' H16D . 0.9600 ?
C16' H16E . 0.9600 ?
C16' H16F . 0.9600 ?
C19' O6 . 1.444(8) ?
C19' C20' . 1.511(8) ?
C19' H19C . 0.9700 ?
C19' H19D . 0.9700 ?
C20' H20D . 0.9600 ?
C20' H20E . 0.9600 ?
C20' H20F . 0.9600 ?
N2 S1 . 1.6160(18) ?
O1 S1 . 1.4295(17) ?
O2 S1 . 1.4292(15) ?

loop_
_geom_hbond_atom_site_label_D
_geom_hbond_atom_site_label_H
_geom_hbond_atom_site_label_A
_geom_hbond_site_symmetry_A
_geom_hbond_distance_DH
_geom_hbond_distance_HA
_geom_hbond_distance_DA
_geom_hbond_angle_DHA
C4 H4 O1 . 0.93 2.36 3.006(3) 126.1
C13 H13A O2 2_645 0.97 2.36 3.272(3) 157.3

loop_
_geom_torsion_atom_site_label_1
_geom_torsion_atom_site_label_2
_geom_torsion_atom_site_label_3
_geom_torsion_atom_site_label_4
_geom_torsion_site_symmetry_1
_geom_torsion_site_symmetry_2
_geom_torsion_site_symmetry_3
_geom_torsion_site_symmetry_4
_geom_torsion
_geom_torsion_publ_flag
N1 C1 C2 C3 . . . . 179.8(2) ?
C10 C1 C2 C3 . . . . 2.7(4) ?
C1 C2 C3 C4 . . . . 0.7(4) ?
C2 C3 C4 C5 . . . . -2.2(4) ?
C3 C4 C5 C10 . . . . 0.2(4) ?
C3 C4 C5 C6 . . . . -177.7(2) ?
C4 C5 C6 C7 . . . . 175.7(2) ?
C10 C5 C6 C7 . . . . -2.3(3) ?
C4 C5 C6 S1 . . . . -0.8(3) ?
C10 C5 C6 S1 . . . . -178.75(15) ?
C5 C6 C7 C8 . . . . -1.0(3) ?
S1 C6 C7 C8 . . . . 175.69(17) ?
C6 C7 C8 C9 . . . . 2.2(3) ?
C7 C8 C9 C10 . . . . -0.2(4) ?
C8 C9 C10 C5 . . . . -3.2(3) ?
C8 C9 C10 C1 . . . . 179.9(2) ?
C4 C5 C10 C9 . . . . -173.8(2) ?
C6 C5 C10 C9 . . . . 4.3(3) ?
C4 C5 C10 C1 . . . . 3.2(3) ?
C6 C5 C10 C1 . . . . -178.75(18) ?
C2 C1 C10 C9 . . . . 172.3(2) ?
N1 C1 C10 C9 . . . . -4.9(3) ?
C2 C1 C10 C5 . . . . -4.6(3) ?
N1 C1 C10 C5 . . . . 178.17(19) ?
N2 C13 C14 O3 . . . . -10.0(4) ?
N2 C13 C14 O4 . . . . 170.3(2) ?
N2 C17 C18 O5 . . . . -10.7(3) ?
N2 C17 C18 O6 . . . . 169.75(19) ?
C2 C1 N1 C11 . . . . 111.9(3) ?
C10 C1 N1 C11 . . . . -71.0(3) ?
C2 C1 N1 C12 . . . . -18.7(4) ?
C10 C1 N1 C12 . . . . 158.4(2) ?
C18 C17 N2 C13 . . . . 88.7(2) ?
C18 C17 N2 S1 . . . . -83.1(2) ?
C14 C13 N2 C17 . . . . 81.6(2) ?
C14 C13 N2 S1 . . . . -106.41(19) ?
O3 C14 O4 C15 . . . . 8.1(5) ?
C13 C14 O4 C15 . . . . -172.2(3) ?
O3 C14 O4 C15' . . . . 26(2) ?
C13 C14 O4 C15' . . . . -155(2) ?
C16 C15 O4 C14 . . . . 90.1(10) yes
C16 C15 O4 C15' . . . . 39(4) ?
C16' C15' O4 C14 . . . . 163(3) ?
C16' C15' O4 C15 . . . . -62(3) ?
O5 C18 O6 C19' . . . . -9.6(5) ?
C17 C18 O6 C19' . . . . 170.0(4) ?
O5 C18 O6 C19 . . . . 11.4(6) ?
C17 C18 O6 C19 . . . . -169.0(6) ?
C20' C19' O6 C18 . . . . 95.9(12) ?
C20' C19' O6 C19 . . . . 34.6(15) ?
C20 C19 O6 C18 . . . . 159.6(9) yes
C20 C19 O6 C19' . . . . -72.0(19) ?
C17 N2 S1 O2 . . . . 126.11(17) ?
C13 N2 S1 O2 . . . . -45.80(18) ?
C17 N2 S1 O1 . . . . -2.41(19) ?
C13 N2 S1 O1 . . . . -174.32(15) ?
C17 N2 S1 C6 . . . . -119.93(17) ?
C13 N2 S1 C6 . . . . 68.16(17) ?
C7 C6 S1 O2 . . . . 14.37(19) ?
C5 C6 S1 O2 . . . . -168.98(16) ?
C7 C6 S1 O1 . . . . 144.39(16) ?
C5 C6 S1 O1 . . . . -38.95(19) ?
C7 C6 S1 N2 . . . . -101.51(17) ?
C5 C6 S1 N2 . . . . 75.14(17) ?
